data_8105723
loop_
_publ_author_name
'Zhang, Xiu-Hua'
'Mi, Jin-Xiao'
'Hu, Zhi-Biao'
'Qiu, Ze-Hai'
'Chen, Wu-Hua'

_publ_section_title
;
 The crystal structure of cobalt cadmium bis(hydrogenphosphate)
 bis(phosphate(V)) tetrahydrate, H10O20P4Co3.14Cd1.86
;
_journal_issue 3
_journal_name_full 'Zeitschrift f\"ur Kristallographie - New Crystal Structures'
_journal_page_first 459
_journal_page_last 461
_journal_paper_doi 10.1515/ncrs-2022-0068
_journal_volume 237
_journal_year 2022
_chemical_formula_sum 'Cd7.46 Co12.54 H40 O80 P16'
_chemical_formula_weight 3393.32
_space_group_crystal_system monoclinic
_space_group_IT_number 15
_space_group_name_Hall '-C 2yc'
_space_group_name_H-M_alt 'C 1 2/c 1'
_atom_sites_solution_hydrogens mixed
_cell_angle_alpha 90
_cell_angle_beta 96.636(3)
_cell_angle_gamma 90
_cell_formula_units_Z 1
_cell_length_a 17.5779(6)
_cell_length_b 9.0747(3)
_cell_length_c 9.4946(3)
_cell_measurement_reflns_used 1612
_cell_measurement_temperature 293(2)
_cell_measurement_theta_max 29.05
_cell_measurement_theta_min 3.20
_cell_volume 1504.38(9)
_computing_cell_refinement 'CrysAlisPro 1.171.38.41k (Rigaku OD, 2015)[1]'
_computing_data_collection 'CrysAlisPro 1.171.38.41k (Rigaku OD, 2015)[1]'
_computing_data_reduction 'CrysAlisPro 1.171.38.41k (Rigaku OD, 2015)[1]'
_computing_molecular_graphics 'Olex2 (Dolomanov et al., 2009)[4]'
_computing_publication_material 'Olex2 (Dolomanov et al., 2009)[4]'
_computing_structure_refinement 'SHELXL-2014/7 (Sheldrick, 2014)[3]'
_computing_structure_solution 'ShelXT (Sheldrick, 2015)[2]'
_diffrn_ambient_temperature 293(2)
_diffrn_measured_fraction_theta_full 0.998
_diffrn_measured_fraction_theta_max 0.863
_diffrn_measurement_device_type 'New Xcalibur, EosS2'
_diffrn_measurement_method '\w scans'
_diffrn_radiation_type MoK\a
_diffrn_radiation_wavelength 0.71073
_diffrn_reflns_av_R_equivalents 0.0223
_diffrn_reflns_av_unetI/netI 0.0352
_diffrn_reflns_Laue_measured_fraction_full 0.998
_diffrn_reflns_Laue_measured_fraction_max 0.863
_diffrn_reflns_limit_h_max 23
_diffrn_reflns_limit_h_min -15
_diffrn_reflns_limit_k_max 12
_diffrn_reflns_limit_k_min -11
_diffrn_reflns_limit_l_max 12
_diffrn_reflns_limit_l_min -12
_diffrn_reflns_number 3496
_diffrn_reflns_point_group_measured_fraction_full 0.998
_diffrn_reflns_point_group_measured_fraction_max 0.863
_diffrn_reflns_theta_full 26.000
_diffrn_reflns_theta_max 29.054
_diffrn_reflns_theta_min 3.238
_exptl_absorpt_coefficient_mu 6.522
_exptl_absorpt_correction_type multi-scan
_exptl_absorpt_process_details
;
CrysAlisPro 1.171.38.41k (Rigaku Oxford Diffraction, 2015)
Empirical absorption correction using spherical harmonics,0.623
 implemented in SCALE3 ABSPACK scaling algorithm.
;
_exptl_crystal_colour purple
_exptl_crystal_density_diffrn 3.746
_exptl_crystal_description needle
_exptl_crystal_F_000 1617
_exptl_crystal_size_max 0.320
_exptl_crystal_size_mid 0.060
_exptl_crystal_size_min 0.050
_exptl_transmission_factor_max 0.722
_exptl_transmission_factor_min 0.632
_refine_diff_density_max 0.762
_refine_diff_density_min -0.873
_refine_diff_density_rms 0.166
_refine_ls_extinction_coef .
_refine_ls_extinction_method none
_refine_ls_goodness_of_fit_ref 1.102
_refine_ls_hydrogen_treatment mixed
_refine_ls_matrix_type full
_refine_ls_number_parameters 145
_refine_ls_number_reflns 1737
_refine_ls_number_restraints 17
_refine_ls_restrained_S_all 1.100
_refine_ls_R_factor_all 0.0301
_refine_ls_R_factor_gt 0.0273
_refine_ls_shift/su_max 0.001
_refine_ls_shift/su_mean 0.000
_refine_ls_structure_factor_coef Fsqd
_refine_ls_weighting_details 'w=1/[\s^2^(Fo^2^)+(0.0255P)^2^+5.7081P] where P=(Fo^2^+2Fc^2^)/3'
_refine_ls_weighting_scheme calc
_refine_ls_wR_factor_gt 0.0632
_refine_ls_wR_factor_ref 0.0646
_reflns_Friedel_coverage 0.000
_reflns_Friedel_fraction_full .
_reflns_Friedel_fraction_max .
_reflns_number_gt 1612
_reflns_number_total 1737
_reflns_threshold_expression 'I > 2\s(I)'
_cod_data_source_file suppl_j_ncrs-2022-0068_suppl.cif
_cod_data_source_block d11
_cod_original_sg_symbol_H-M 'C 2/c'
_cod_database_code 8105723
_shelx_space_group_comment
;
The symmetry employed for this shelxl refinement is uniquely defined
by the following loop, which should always be used as a source of
symmetry information in preference to the above space-group names.
They are only intended as comments.
;
_shelx_estimated_absorpt_t_min 0.229
_shelx_estimated_absorpt_t_max 0.736

loop_
_space_group_symop_operation_xyz
'x, y, z'
'-x, y, -z+1/2'
'x+1/2, y+1/2, z'
'-x+1/2, y+1/2, -z+1/2'
'-x, -y, -z'
'x, -y, z-1/2'
'-x+1/2, -y+1/2, -z'
'x+1/2, -y+1/2, z-1/2'

loop_
_atom_site_label
_atom_site_type_symbol
_atom_site_fract_x
_atom_site_fract_y
_atom_site_fract_z
_atom_site_U_iso_or_equiv
_atom_site_adp_type
_atom_site_occupancy
_atom_site_site_symmetry_order
_atom_site_calc_flag
_atom_site_refinement_flags_posn
_atom_site_refinement_flags_adp
_atom_site_refinement_flags_occupancy
_atom_site_disorder_assembly
_atom_site_disorder_group
Cd1 Cd 0.82478(2) 0.02895(4) 0.63265(3) 0.01053(13) Uani 0.740(6) 1 d . . P . .
Co1 Co 0.82478(2) 0.02895(4) 0.63265(3) 0.01053(13) Uani 0.260(6) 1 d . . P . .
Co2 Co 0.68240(3) 0.08560(6) 0.31409(6) 0.0104(2) Uani 0.974(5) 1 d . . P . .
Cd2 Cd 0.68240(3) 0.08560(6) 0.31409(6) 0.0104(2) Uani 0.026(5) 1 d . . P . .
Co3 Co 0.5000 0.60654(6) 0.2500 0.0103(2) Uani 0.666(6) 2 d S T P . .
Cd3 Cd 0.5000 0.60654(6) 0.2500 0.0103(2) Uani 0.334(6) 2 d S T P . .
P1 P 0.83862(6) 0.26486(11) 0.37391(11) 0.0094(3) Uani 1 1 d . . . . .
P2 P 0.58188(6) 0.31913(11) 0.09070(11) 0.0102(3) Uani 1 1 d . . . . .
O1 O 0.79877(16) 0.4095(3) 0.3268(3) 0.0141(6) Uani 1 1 d . . . . .
O2 O 0.79559(16) 0.1362(3) 0.2952(3) 0.0144(6) Uani 1 1 d . . . . .
O3 O 0.83591(17) 0.2462(3) 0.5347(3) 0.0158(6) Uani 1 1 d . U . . .
O4 O 0.92300(16) 0.2669(3) 0.3425(3) 0.0134(6) Uani 1 1 d . . . . .
O5 O 0.57549(18) 0.4356(3) 0.2025(3) 0.0188(7) Uani 1 1 d . . . . .
O6 O 0.58378(17) 0.3848(3) -0.0565(3) 0.0168(7) Uani 1 1 d . . . . .
O7 O 0.65331(17) 0.2275(3) 0.1376(3) 0.0162(6) Uani 1 1 d . . . . .
O8 O 0.51077(18) 0.2139(4) 0.0821(3) 0.0201(7) Uani 1 1 d D U . . .
H8 H 0.4872 0.2184 0.0025 0.030 Uiso 1 1 calc DR U . . .
O9 O 0.73606(19) -0.0815(4) 0.4633(3) 0.0176(7) Uani 1 1 d D . . . .
O10 O 0.57932(18) -0.0038(4) 0.3424(4) 0.0228(7) Uani 1 1 d D . . . .
H10A H 0.5798 -0.0365 0.4280 0.034 Uiso 1 1 d DR U . . .
H10B H 0.5691 -0.0766 0.2844 0.034 Uiso 1 1 d DR U . . .
H9A H 0.709(3) -0.118(7) 0.519(6) 0.06(2) Uiso 1 1 d D . . . .
H9B H 0.759(3) -0.141(5) 0.415(5) 0.029(15) Uiso 1 1 d D . . . .

loop_
_atom_site_aniso_label
_atom_site_aniso_U_11
_atom_site_aniso_U_22
_atom_site_aniso_U_33
_atom_site_aniso_U_23
_atom_site_aniso_U_13
_atom_site_aniso_U_12
Cd1 0.01035(19) 0.01034(19) 0.01107(19) 0.00207(12) 0.00200(12) 0.00070(12)
Co1 0.01035(19) 0.01034(19) 0.01107(19) 0.00207(12) 0.00200(12) 0.00070(12)
Co2 0.0112(3) 0.0092(3) 0.0107(3) -0.0004(2) 0.0005(2) -0.0011(2)
Cd2 0.0112(3) 0.0092(3) 0.0107(3) -0.0004(2) 0.0005(2) -0.0011(2)
Co3 0.0101(3) 0.0106(3) 0.0103(3) 0.000 0.0011(2) 0.000
Cd3 0.0101(3) 0.0106(3) 0.0103(3) 0.000 0.0011(2) 0.000
P1 0.0096(5) 0.0089(5) 0.0096(5) 0.0006(4) 0.0000(4) -0.0005(4)
P2 0.0104(5) 0.0113(5) 0.0089(5) 0.0006(4) 0.0016(4) -0.0009(4)
O1 0.0159(15) 0.0102(13) 0.0168(15) 0.0040(12) 0.0046(12) 0.0026(12)
O2 0.0105(14) 0.0131(14) 0.0199(16) -0.0040(12) 0.0023(12) -0.0007(12)
O3 0.0168(15) 0.0205(15) 0.0093(14) 0.0040(12) -0.0017(11) -0.0016(12)
O4 0.0092(14) 0.0139(14) 0.0170(15) 0.0009(12) 0.0020(11) -0.0026(12)
O5 0.0225(17) 0.0165(15) 0.0179(16) -0.0044(13) 0.0041(13) -0.0022(13)
O6 0.0160(15) 0.0227(16) 0.0118(15) 0.0039(12) 0.0020(12) -0.0042(13)
O7 0.0129(14) 0.0195(15) 0.0162(15) 0.0035(12) 0.0010(12) 0.0042(13)
O8 0.0165(15) 0.0255(17) 0.0167(16) 0.0050(13) -0.0046(12) -0.0119(13)
O9 0.0193(17) 0.0186(16) 0.0159(16) 0.0004(13) 0.0065(13) 0.0051(14)
O10 0.0204(17) 0.0224(16) 0.0260(18) -0.0061(14) 0.0048(14) -0.0010(14)

loop_
_atom_type_symbol
_atom_type_description
_atom_type_scat_dispersion_real
_atom_type_scat_dispersion_imag
_atom_type_scat_source
O O 0.0106 0.0060 'International Tables Vol C Tables 4.2.6.8 and 6.1.1.4'
P P 0.1023 0.0942 'International Tables Vol C Tables 4.2.6.8 and 6.1.1.4'
Cd Cd -0.8075 1.2024 'International Tables Vol C Tables 4.2.6.8 and 6.1.1.4'
H H 0.0000 0.0000 'International Tables Vol C Tables 4.2.6.8 and 6.1.1.4'
Co Co 0.3494 0.9721 'International Tables Vol C Tables 4.2.6.8 and 6.1.1.4'

loop_
_geom_angle_atom_site_label_1
_geom_angle_atom_site_label_2
_geom_angle_atom_site_label_3
_geom_angle
_geom_angle_site_symmetry_1
_geom_angle_site_symmetry_3
O3 Cd1 O5 93.79(11) . 7_656
O3 Cd1 O2 157.68(11) . 6_556
O5 Cd1 O2 80.70(11) 7_656 6_556
O3 Cd1 O6 106.45(11) . 4_645
O5 Cd1 O6 77.14(11) 7_656 4_645
O2 Cd1 O6 93.48(11) 6_556 4_645
O3 Cd1 O1 89.14(10) . 7_656
O5 Cd1 O1 121.56(11) 7_656 7_656
O2 Cd1 O1 75.80(10) 6_556 7_656
O6 Cd1 O1 155.43(11) 4_645 7_656
O3 Cd1 O9 100.30(11) . .
O5 Cd1 O9 162.28(11) 7_656 .
O2 Cd1 O9 89.97(11) 6_556 .
O6 Cd1 O9 88.53(11) 4_645 .
O1 Cd1 O9 69.72(11) 7_656 .
O3 Cd1 Cd2 127.01(8) . 6_556
O5 Cd1 Cd2 104.83(8) 7_656 6_556
O2 Cd1 Cd2 37.01(7) 6_556 6_556
O6 Cd1 Cd2 125.80(8) 4_645 6_556
O1 Cd1 Cd2 38.94(7) 7_656 6_556
O9 Cd1 Cd2 75.08(8) . 6_556
O3 Cd1 Cd3 110.07(8) . 7_656
O5 Cd1 Cd3 37.90(8) 7_656 7_656
O2 Cd1 Cd3 78.66(7) 6_556 7_656
O6 Cd1 Cd3 40.47(7) 4_645 7_656
O1 Cd1 Cd3 150.22(7) 7_656 7_656
O9 Cd1 Cd3 125.55(8) . 7_656
Cd2 Cd1 Cd3 114.965(14) 6_556 7_656
O10 Co2 O2 168.85(12) . .
O10 Co2 O7 102.07(13) . .
O2 Co2 O7 86.75(12) . .
O10 Co2 O1 89.38(12) . 4_645
O2 Co2 O1 83.77(11) . 4_645
O7 Co2 O1 90.00(11) . 4_645
O10 Co2 O3 89.47(12) . 7_656
O2 Co2 O3 96.90(11) . 7_656
O7 Co2 O3 93.18(11) . 7_656
O1 Co2 O3 176.78(11) 4_645 7_656
O10 Co2 O9 87.83(13) . .
O2 Co2 O9 82.21(12) . .
O7 Co2 O9 164.89(12) . .
O1 Co2 O9 78.60(12) 4_645 .
O3 Co2 O9 98.35(11) 7_656 .
O5 Co3 O5 86.12(17) . 2_655
O5 Co3 O6 80.24(11) . 6_566
O5 Co3 O6 102.79(12) 2_655 6_566
O5 Co3 O6 102.79(12) . 5_665
O5 Co3 O6 80.23(11) 2_655 5_665
O6 Co3 O6 175.93(16) 6_566 5_665
O5 Co3 O4 88.32(11) . 4_655
O5 Co3 O4 168.74(11) 2_655 4_655
O6 Co3 O4 85.87(11) 6_566 4_655
O6 Co3 O4 91.48(10) 5_665 4_655
O5 Co3 O4 168.74(11) . 3_455
O5 Co3 O4 88.32(11) 2_655 3_455
O6 Co3 O4 91.48(10) 6_566 3_455
O6 Co3 O4 85.87(11) 5_665 3_455
O4 Co3 O4 98.75(14) 4_655 3_455
O1 P1 O2 109.05(16) . .
O1 P1 O3 108.55(17) . .
O2 P1 O3 109.15(17) . .
O1 P1 O4 110.51(16) . .
O2 P1 O4 110.14(16) . .
O3 P1 O4 109.42(16) . .
O5 P2 O6 112.49(18) . .
O5 P2 O7 107.52(18) . .
O6 P2 O7 112.05(17) . .
O5 P2 O8 109.82(18) . .
O6 P2 O8 106.99(16) . .
O7 P2 O8 107.88(18) . .
P1 O1 Cd2 136.60(18) . 4_655
P1 O1 Co2 136.60(18) . 4_655
Cd2 O1 Co2 0.0 4_655 4_655
P1 O1 Cd1 124.38(16) . 7_656
Cd2 O1 Cd1 98.03(11) 4_655 7_656
Co2 O1 Cd1 98.03(11) 4_655 7_656
P1 O1 Co1 124.38(16) . 7_656
Cd2 O1 Co1 98.03(11) 4_655 7_656
Co2 O1 Co1 98.03(11) 4_655 7_656
Cd1 O1 Co1 0.00(2) 7_656 7_656
P1 O2 Co2 123.39(17) . .
P1 O2 Co1 134.44(17) . 6
Co2 O2 Co1 102.07(11) . 6
P1 O2 Cd1 134.44(17) . 6
Co2 O2 Cd1 102.07(11) . 6
Co1 O2 Cd1 0.0 6 6
P1 O3 Cd2 127.48(17) . 7_656
P1 O3 Co2 127.48(17) . 7_656
Cd2 O3 Co2 0.0 7_656 7_656
P1 O3 Cd1 122.13(17) . .
Cd2 O3 Cd1 109.11(12) 7_656 .
Co2 O3 Cd1 109.11(12) 7_656 .
P1 O4 Cd3 134.89(17) . 3_545
P1 O4 Co3 134.89(17) . 3_545
Cd3 O4 Co3 0.0 3_545 3_545
P2 O5 Co3 139.37(19) . .
P2 O5 Co1 118.48(18) . 7_656
Co3 O5 Co1 101.83(12) . 7_656
P2 O5 Cd1 118.48(18) . 7_656
Co3 O5 Cd1 101.83(12) . 7_656
Co1 O5 Cd1 0.0 7_656 7_656
P2 O6 Cd3 133.68(17) . 5_665
P2 O6 Co3 133.68(17) . 5_665
Cd3 O6 Co3 0.0 5_665 5_665
P2 O6 Cd1 127.80(17) . 4_655
Cd3 O6 Cd1 98.25(11) 5_665 4_655
Co3 O6 Cd1 98.25(11) 5_665 4_655
P2 O6 Co1 127.80(17) . 4_655
Cd3 O6 Co1 98.25(11) 5_665 4_655
Co3 O6 Co1 98.25(11) 5_665 4_655
Cd1 O6 Co1 0.00(2) 4_655 4_655
P2 O7 Co2 132.28(19) . .
P2 O8 H8 109.5 . .
Co2 O9 Cd1 110.40(14) . .
Co2 O9 H9A 117(5) . .
Cd1 O9 H9A 97(5) . .
Co2 O9 H9B 107(4) . .
Cd1 O9 H9B 109(4) . .
H9A O9 H9B 116(6) . .
Co2 O10 H10A 110.4 . .
Co2 O10 H10B 110.1 . .
H10A O10 H10B 108.4 . .

loop_
_geom_bond_atom_site_label_1
_geom_bond_atom_site_label_2
_geom_bond_distance
_geom_bond_site_symmetry_2
Cd1 O3 2.198(3) .
Cd1 O5 2.234(3) 7_656
Cd1 O2 2.253(3) 6_556
Cd1 O6 2.255(3) 4_645
Cd1 O1 2.317(3) 7_656
Cd1 O9 2.333(3) .
Cd1 Cd2 3.3628(6) 6_556
Cd1 Cd3 3.3833(4) 7_656
Co2 O10 2.031(3) .
Co2 O2 2.070(3) .
Co2 O7 2.129(3) .
Co2 O1 2.135(3) 4_645
Co2 O3 2.145(3) 7_656
Co2 O9 2.211(3) .
Co3 O5 2.124(3) .
Co3 O5 2.124(3) 2_655
Co3 O6 2.219(3) 6_566
Co3 O6 2.219(3) 5_665
Co3 O4 2.235(3) 4_655
Co3 O4 2.235(3) 3_455
P1 O1 1.530(3) .
P1 O2 1.537(3) .
P1 O3 1.542(3) .
P1 O4 1.546(3) .
P2 O5 1.511(3) .
P2 O6 1.524(3) .
P2 O7 1.529(3) .
P2 O8 1.568(3) .
O1 Cd2 2.135(3) 4_655
O1 Co2 2.135(3) 4_655
O1 Cd1 2.317(3) 7_656
O1 Co1 2.317(3) 7_656
O2 Co1 2.253(3) 6
O2 Cd1 2.253(3) 6
O3 Cd2 2.145(3) 7_656
O3 Co2 2.145(3) 7_656
O4 Cd3 2.235(3) 3_545
O4 Co3 2.235(3) 3_545
O5 Co1 2.234(3) 7_656
O5 Cd1 2.234(3) 7_656
O6 Cd3 2.219(3) 5_665
O6 Co3 2.219(3) 5_665
O6 Cd1 2.255(3) 4_655
O6 Co1 2.255(3) 4_655
O8 H8 0.8200 .
O9 H9A 0.82(2) .
O9 H9B 0.83(2) .
O10 H10A 0.8644 .
O10 H10B 0.8649 .

loop_
_geom_hbond_atom_site_label_D
_geom_hbond_atom_site_label_H
_geom_hbond_atom_site_label_A
_geom_hbond_distance_DH
_geom_hbond_distance_HA
_geom_hbond_distance_DA
_geom_hbond_angle_DHA
_geom_hbond_site_symmetry_A
O8 H8 O4 0.82 1.79 2.603(4) 171.2 8_455
O10 H10A O8 0.86 2.57 3.301(5) 142.7 6_556
O10 H10B O4 0.86 1.88 2.719(4) 163.7 4_645
O9 H9A O7 0.82(2) 1.86(2) 2.677(5) 172(7) 6_556
O9 H9B O7 0.83(2) 2.07(3) 2.852(4) 158(5) 4_645

loop_
_geom_torsion_atom_site_label_1
_geom_torsion_atom_site_label_2
_geom_torsion_atom_site_label_3
_geom_torsion_atom_site_label_4
_geom_torsion
_geom_torsion_site_symmetry_1
_geom_torsion_site_symmetry_2
_geom_torsion_site_symmetry_3
_geom_torsion_site_symmetry_4
O2 P1 O1 Cd2 -101.6(3) . . . 4_655
O3 P1 O1 Cd2 139.6(2) . . . 4_655
O4 P1 O1 Cd2 19.6(3) . . . 4_655
O2 P1 O1 Co2 -101.6(3) . . . 4_655
O3 P1 O1 Co2 139.6(2) . . . 4_655
O4 P1 O1 Co2 19.6(3) . . . 4_655
O2 P1 O1 Cd1 64.3(2) . . . 7_656
O3 P1 O1 Cd1 -54.5(2) . . . 7_656
O4 P1 O1 Cd1 -174.50(17) . . . 7_656
O2 P1 O1 Co1 64.3(2) . . . 7_656
O3 P1 O1 Co1 -54.5(2) . . . 7_656
O4 P1 O1 Co1 -174.50(17) . . . 7_656
O1 P1 O2 Co2 -61.5(2) . . . .
O3 P1 O2 Co2 56.9(2) . . . .
O4 P1 O2 Co2 177.05(17) . . . .
O1 P1 O2 Co1 114.0(2) . . . 6
O3 P1 O2 Co1 -127.5(2) . . . 6
O4 P1 O2 Co1 -7.4(3) . . . 6
O1 P1 O2 Cd1 114.0(2) . . . 6
O3 P1 O2 Cd1 -127.5(2) . . . 6
O4 P1 O2 Cd1 -7.4(3) . . . 6
O1 P1 O3 Cd2 -19.9(3) . . . 7_656
O2 P1 O3 Cd2 -138.7(2) . . . 7_656
O4 P1 O3 Cd2 100.8(2) . . . 7_656
O1 P1 O3 Co2 -19.9(3) . . . 7_656
O2 P1 O3 Co2 -138.7(2) . . . 7_656
O4 P1 O3 Co2 100.8(2) . . . 7_656
O1 P1 O3 Cd1 145.75(18) . . . .
O2 P1 O3 Cd1 27.0(2) . . . .
O4 P1 O3 Cd1 -93.6(2) . . . .
O1 P1 O4 Cd3 -135.6(2) . . . 3_545
O2 P1 O4 Cd3 -15.1(3) . . . 3_545
O3 P1 O4 Cd3 104.9(2) . . . 3_545
O1 P1 O4 Co3 -135.6(2) . . . 3_545
O2 P1 O4 Co3 -15.1(3) . . . 3_545
O3 P1 O4 Co3 104.9(2) . . . 3_545
O6 P2 O5 Co3 60.0(3) . . . .
O7 P2 O5 Co3 -176.2(3) . . . .
O8 P2 O5 Co3 -59.0(3) . . . .
O6 P2 O5 Co1 -112.08(19) . . . 7_656
O7 P2 O5 Co1 11.7(2) . . . 7_656
O8 P2 O5 Co1 128.88(18) . . . 7_656
O6 P2 O5 Cd1 -112.08(19) . . . 7_656
O7 P2 O5 Cd1 11.7(2) . . . 7_656
O8 P2 O5 Cd1 128.88(18) . . . 7_656
O5 P2 O6 Cd3 -107.1(3) . . . 5_665
O7 P2 O6 Cd3 131.6(2) . . . 5_665
O8 P2 O6 Cd3 13.6(3) . . . 5_665
O5 P2 O6 Co3 -107.1(3) . . . 5_665
O7 P2 O6 Co3 131.6(2) . . . 5_665
O8 P2 O6 Co3 13.6(3) . . . 5_665
O5 P2 O6 Cd1 65.6(3) . . . 4_655
O7 P2 O6 Cd1 -55.7(3) . . . 4_655
O8 P2 O6 Cd1 -173.7(2) . . . 4_655
O5 P2 O6 Co1 65.6(3) . . . 4_655
O7 P2 O6 Co1 -55.7(3) . . . 4_655
O8 P2 O6 Co1 -173.7(2) . . . 4_655
O5 P2 O7 Co2 64.7(3) . . . .
O6 P2 O7 Co2 -171.2(2) . . . .
O8 P2 O7 Co2 -53.7(3) . . . .
